data_4515372
loop_
_publ_author_name
'Song, Inho'
'Lee, Seung-Chul'
'Shang, Xiaobo'
'Ahn, Jaeyong'
'Jung, Hoon-Joo'
'Jeong, Chan-Uk'
'Kim, Sang-Wook'
'Yoon, Woojin'
'Yun, Hoseop'
'Kwon, O-Pil'
'Oh, Joon Hak'

_publ_section_title
;
 High-Performance Visible-Blind UV Phototransistors Based on n-Type
 Naphthalene Diimide Nanomaterials.
;
_journal_issue 14
_journal_name_full 'ACS applied materials &amp; interfaces'
_journal_page_first 11826
_journal_page_last 11836
_journal_paper_doi 10.1021/acsami.8b01500
_journal_volume 10
_journal_year 2018
_chemical_formula_sum 'C28 H18 N2 O4'
_chemical_formula_weight 446.44
_space_group_crystal_system triclinic
_space_group_IT_number 2
_space_group_name_Hall '-P 1'
_space_group_name_H-M_alt 'P -1'
_symmetry_space_group_name_Hall '-P 1'
_atom_sites_solution_hydrogens difmap
_audit_creation_method SHELXL-2014
_audit_update_record
;
2016-12-22 # Formatted by publCIF

;
_cell_angle_alpha 98.5520(12)
_cell_angle_beta 102.7330(10)
_cell_angle_gamma 92.1280(11)
_cell_formula_units_Z 2
_cell_length_a 8.3500(3)
_cell_length_b 8.6060(4)
_cell_length_c 15.3260(7)
_cell_measurement_reflns_used 6982
_cell_measurement_temperature 290(1)
_cell_measurement_theta_max 27.485
_cell_measurement_theta_min 3.125
_cell_volume 1059.51(8)
_computing_structure_refinement 'SHELXL-2014 (Sheldrick, 2014)'
_diffrn_ambient_temperature 290(1)
_diffrn_measured_fraction_theta_full 0.997
_diffrn_measured_fraction_theta_max 0.994
_diffrn_measurement_device_type 'Rigaku R-axis Rapid S'
_diffrn_measurement_method \w
_diffrn_radiation_monochromator graphite
_diffrn_radiation_type MoK\a
_diffrn_radiation_wavelength 0.71073
_diffrn_reflns_av_R_equivalents 0.0198
_diffrn_reflns_av_unetI/netI 0.0252
_diffrn_reflns_Laue_measured_fraction_full 0.997
_diffrn_reflns_Laue_measured_fraction_max 0.994
_diffrn_reflns_limit_h_max 10
_diffrn_reflns_limit_h_min -9
_diffrn_reflns_limit_k_max 10
_diffrn_reflns_limit_k_min -10
_diffrn_reflns_limit_l_max 18
_diffrn_reflns_limit_l_min -18
_diffrn_reflns_number 9261
_diffrn_reflns_point_group_measured_fraction_full 0.997
_diffrn_reflns_point_group_measured_fraction_max 0.994
_diffrn_reflns_theta_full 25.242
_diffrn_reflns_theta_max 25.995
_diffrn_reflns_theta_min 3.127
_diffrn_source 'Sealed X-ray tube'
_exptl_absorpt_coefficient_mu 0.095
_exptl_absorpt_correction_T_max 1.000
_exptl_absorpt_correction_T_min 0.6688
_exptl_absorpt_correction_type multi-scan
_exptl_absorpt_process_details '(ABSCOR; Higashi, 1995)'
_exptl_crystal_colour Brown
_exptl_crystal_density_diffrn 1.399
_exptl_crystal_description Plate
_exptl_crystal_F_000 464
_exptl_crystal_size_max 0.80
_exptl_crystal_size_mid 0.76
_exptl_crystal_size_min 0.28
_refine_diff_density_max 0.141
_refine_diff_density_min -0.160
_refine_diff_density_rms 0.031
_refine_ls_extinction_coef 0.026(4)
_refine_ls_extinction_expression Fc^*^=kFc[1+0.001xFc^2^\l^3^/sin(2\q)]^-1/4^
_refine_ls_extinction_method SHELXL
_refine_ls_goodness_of_fit_ref 1.096
_refine_ls_hydrogen_treatment refall
_refine_ls_matrix_type full
_refine_ls_number_parameters 380
_refine_ls_number_reflns 4147
_refine_ls_number_restraints 0
_refine_ls_restrained_S_all 1.096
_refine_ls_R_factor_all 0.0577
_refine_ls_R_factor_gt 0.0355
_refine_ls_shift/su_max 0.002
_refine_ls_shift/su_mean 0.000
_refine_ls_structure_factor_coef Fsqd
_refine_ls_weighting_details 'w=1/[\s^2^(Fo^2^)+(0.0651P)^2^+0.0633P] where P=(Fo^2^+2Fc^2^)/3'
_refine_ls_weighting_scheme calc
_refine_ls_wR_factor_gt 0.1007
_refine_ls_wR_factor_ref 0.1235
_reflns_Friedel_coverage 0.000
_reflns_number_gt 2783
_reflns_number_total 4147
_reflns_threshold_expression 'I > 2\s(I)'
_cod_data_source_file am8b01500_si_002.cif
_cod_data_source_block shelx
_cod_database_code 4515372
_shelx_space_group_comment
;
The symmetry employed for this shelxl refinement is uniquely defined
by the following loop, which should always be used as a source of
symmetry information in preference to the above space-group names.
They are only intended as comments.
;
_shelxl_version_number 2014-3

loop_
_space_group_symop_operation_xyz
'x, y, z'
'-x, -y, -z'

loop_
_atom_site_label
_atom_site_type_symbol
_atom_site_fract_x
_atom_site_fract_y
_atom_site_fract_z
_atom_site_U_iso_or_equiv
_atom_site_adp_type
_atom_site_occupancy
_atom_site_site_symmetry_order
_atom_site_calc_flag
N1 N 0.21099(14) 0.94564(17) 0.29030(9) 0.0573(3) Uani 1 1 d
N2 N 0.71129(14) 1.18484(14) 0.35161(8) 0.0504(3) Uani 1 1 d
O1 O 0.27065(16) 0.68939(15) 0.26383(9) 0.0806(4) Uani 1 1 d
O2 O 0.14593(15) 1.19884(16) 0.32007(9) 0.0815(4) Uani 1 1 d
O3 O 0.65686(16) 0.95684(14) 0.25127(8) 0.0791(4) Uani 1 1 d
O4 O 0.76724(15) 1.41317(13) 0.45153(8) 0.0688(3) Uani 1 1 d
C1 C 0.5090(2) 0.71762(19) 0.42955(11) 0.0570(4) Uani 1 1 d
C2 C 0.41848(17) 0.83995(17) 0.40182(10) 0.0498(4) Uani 1 1 d
C3 C 0.44220(16) 0.98882(16) 0.45779(9) 0.0446(3) Uani 1 1 d
C4 C 0.35144(16) 1.11596(17) 0.43165(10) 0.0477(4) Uani 1 1 d
C5 C 0.3761(2) 1.25978(19) 0.48718(11) 0.0564(4) Uani 1 1 d
C6 C 0.29717(19) 0.8164(2) 0.31385(11) 0.0582(4) Uani 1 1 d
C7 C 0.22865(18) 1.0930(2) 0.34420(11) 0.0576(4) Uani 1 1 d
C8 C 0.0891(2) 0.9218(3) 0.20150(12) 0.0705(5) Uani 1 1 d
C9 C 0.16432(18) 0.9585(2) 0.12539(11) 0.0620(4) Uani 1 1 d
C10 C 0.2159(3) 0.8399(3) 0.06915(15) 0.0848(6) Uani 1 1 d
C11 C 0.2799(3) 0.8738(5) -0.00221(17) 0.1033(8) Uani 1 1 d
C12 C 0.2939(3) 1.0260(5) -0.01775(16) 0.1022(9) Uani 1 1 d
C13 C 0.2473(3) 1.1440(4) 0.03861(17) 0.1057(8) Uani 1 1 d
C14 C 0.1807(3) 1.1099(3) 0.10927(14) 0.0870(6) Uani 1 1 d
C15 C 0.87895(19) 0.79273(17) 0.36477(10) 0.0504(4) Uani 1 1 d
C16 C 0.85448(16) 0.94924(16) 0.38705(9) 0.0444(3) Uani 1 1 d
C17 C 0.94233(15) 1.03753(14) 0.47003(9) 0.0402(3) Uani 1 1 d
C18 C 0.91814(16) 1.19792(15) 0.49487(9) 0.0438(3) Uani 1 1 d
C19 C 1.00620(19) 1.28117(18) 0.57608(10) 0.0510(4) Uani 1 1 d
C20 C 0.73387(18) 1.02657(17) 0.32368(10) 0.0511(4) Uani 1 1 d
C21 C 0.79586(18) 1.27607(17) 0.43315(10) 0.0498(4) Uani 1 1 d
C22 C 0.5885(2) 1.2626(2) 0.29038(13) 0.0605(4) Uani 1 1 d
C23 C 0.66117(18) 1.36790(16) 0.23644(10) 0.0513(4) Uani 1 1 d
C24 C 0.5585(2) 1.4640(2) 0.18832(12) 0.0686(5) Uani 1 1 d
C25 C 0.6173(3) 1.5579(2) 0.13511(13) 0.0840(6) Uani 1 1 d
C26 C 0.7789(3) 1.5582(2) 0.12978(13) 0.0816(6) Uani 1 1 d
C27 C 0.8833(3) 1.4665(2) 0.17844(13) 0.0710(5) Uani 1 1 d
C28 C 0.8248(2) 1.37124(19) 0.23151(11) 0.0574(4) Uani 1 1 d
H1 H 0.491(2) 0.616(2) 0.3884(12) 0.067(5) Uiso 1 1 d
H5 H 0.314(2) 1.345(2) 0.4691(11) 0.070(5) Uiso 1 1 d
H8A H 0.009(3) 1.001(3) 0.2130(14) 0.096(6) Uiso 1 1 d
H8B H 0.047(3) 0.807(3) 0.1893(14) 0.092(6) Uiso 1 1 d
H10 H 0.203(3) 0.738(3) 0.0837(16) 0.105(8) Uiso 1 1 d
H11 H 0.317(3) 0.792(3) -0.041(2) 0.142(11) Uiso 1 1 d
H12 H 0.338(3) 1.051(3) -0.0675(17) 0.120(8) Uiso 1 1 d
H13 H 0.252(4) 1.259(4) 0.030(2) 0.161(12) Uiso 1 1 d
H14 H 0.145(3) 1.193(3) 0.1459(16) 0.112(8) Uiso 1 1 d
H15 H 0.819(2) 0.7325(19) 0.3076(12) 0.064(4) Uiso 1 1 d
H19 H 0.985(2) 1.393(2) 0.5902(11) 0.066(5) Uiso 1 1 d
H22A H 0.525(2) 1.321(2) 0.3277(12) 0.071(5) Uiso 1 1 d
H22B H 0.514(3) 1.172(2) 0.2441(14) 0.095(6) Uiso 1 1 d
H24 H 0.445(3) 1.465(2) 0.1940(13) 0.084(6) Uiso 1 1 d
H25 H 0.546(3) 1.624(3) 0.1037(16) 0.108(7) Uiso 1 1 d
H26 H 0.817(3) 1.627(3) 0.0928(15) 0.110(7) Uiso 1 1 d
H27 H 1.002(3) 1.466(2) 0.1749(14) 0.099(7) Uiso 1 1 d
H28 H 0.902(2) 1.3062(19) 0.2656(11) 0.067(5) Uiso 1 1 d

loop_
_atom_site_aniso_label
_atom_site_aniso_U_11
_atom_site_aniso_U_22
_atom_site_aniso_U_33
_atom_site_aniso_U_23
_atom_site_aniso_U_13
_atom_site_aniso_U_12
N1 0.0462(7) 0.0746(9) 0.0533(8) 0.0166(7) 0.0112(6) 0.0083(6)
N2 0.0517(7) 0.0512(7) 0.0536(7) 0.0206(6) 0.0136(5) 0.0116(5)
O1 0.0805(9) 0.0751(8) 0.0760(8) -0.0021(7) 0.0062(6) 0.0013(6)
O2 0.0777(8) 0.0970(9) 0.0730(8) 0.0269(7) 0.0088(6) 0.0443(7)
O3 0.0920(9) 0.0716(8) 0.0601(7) 0.0084(6) -0.0105(6) 0.0109(7)
O4 0.0876(8) 0.0500(6) 0.0744(8) 0.0167(5) 0.0217(6) 0.0281(6)
C1 0.0648(10) 0.0508(9) 0.0600(10) 0.0103(8) 0.0219(8) 0.0131(7)
C2 0.0466(8) 0.0550(9) 0.0532(9) 0.0130(7) 0.0194(7) 0.0075(6)
C3 0.0411(7) 0.0512(8) 0.0492(8) 0.0161(6) 0.0203(6) 0.0107(6)
C4 0.0426(7) 0.0572(9) 0.0524(8) 0.0200(7) 0.0207(6) 0.0147(6)
C5 0.0607(9) 0.0550(9) 0.0638(10) 0.0214(8) 0.0246(8) 0.0238(7)
C6 0.0534(9) 0.0643(10) 0.0599(10) 0.0113(8) 0.0185(7) 0.0041(7)
C7 0.0474(8) 0.0755(11) 0.0589(10) 0.0246(8) 0.0196(7) 0.0192(8)
C8 0.0494(9) 0.1009(15) 0.0592(10) 0.0180(10) 0.0050(8) 0.0050(10)
C9 0.0460(8) 0.0851(12) 0.0498(9) 0.0110(8) -0.0002(7) 0.0047(8)
C10 0.0793(13) 0.0962(16) 0.0734(13) -0.0012(12) 0.0174(10) -0.0035(11)
C11 0.0853(15) 0.148(3) 0.0705(14) -0.0104(16) 0.0247(12) 0.0036(15)
C12 0.0726(13) 0.176(3) 0.0567(13) 0.0302(17) 0.0062(10) -0.0098(15)
C13 0.126(2) 0.127(2) 0.0686(15) 0.0426(15) 0.0134(14) 0.0073(17)
C14 0.1075(16) 0.0974(16) 0.0603(12) 0.0273(11) 0.0153(11) 0.0285(13)
C15 0.0610(9) 0.0430(8) 0.0475(8) 0.0059(6) 0.0141(7) 0.0022(6)
C16 0.0498(8) 0.0451(8) 0.0426(7) 0.0126(6) 0.0160(6) 0.0045(6)
C17 0.0453(7) 0.0381(7) 0.0434(7) 0.0116(6) 0.0196(6) 0.0044(5)
C18 0.0517(8) 0.0388(7) 0.0479(8) 0.0131(6) 0.0209(6) 0.0089(6)
C19 0.0648(9) 0.0392(8) 0.0533(9) 0.0085(6) 0.0210(7) 0.0082(6)
C20 0.0554(9) 0.0521(9) 0.0486(9) 0.0152(7) 0.0129(7) 0.0051(7)
C21 0.0575(9) 0.0447(8) 0.0555(9) 0.0162(7) 0.0234(7) 0.0127(6)
C22 0.0528(9) 0.0667(10) 0.0692(11) 0.0286(9) 0.0150(8) 0.0188(8)
C23 0.0571(9) 0.0476(8) 0.0482(8) 0.0117(6) 0.0061(6) 0.0117(6)
C24 0.0663(11) 0.0656(11) 0.0706(11) 0.0232(9) -0.0016(9) 0.0170(8)
C25 0.1034(17) 0.0675(12) 0.0735(13) 0.0334(10) -0.0118(11) 0.0120(11)
C26 0.1108(17) 0.0690(12) 0.0632(11) 0.0282(9) 0.0070(11) -0.0082(11)
C27 0.0823(13) 0.0659(11) 0.0683(11) 0.0174(9) 0.0213(10) -0.0006(9)
C28 0.0592(9) 0.0562(9) 0.0610(10) 0.0212(8) 0.0133(7) 0.0135(7)

loop_
_atom_type_symbol
_atom_type_description
_atom_type_scat_dispersion_real
_atom_type_scat_dispersion_imag
_atom_type_scat_source
C C 0.0033 0.0016 'International Tables Vol C Tables 4.2.6.8 and 6.1.1.4'
H H 0.0000 0.0000 'International Tables Vol C Tables 4.2.6.8 and 6.1.1.4'
N N 0.0061 0.0033 'International Tables Vol C Tables 4.2.6.8 and 6.1.1.4'
O O 0.0106 0.0060 'International Tables Vol C Tables 4.2.6.8 and 6.1.1.4'

loop_
_geom_angle_atom_site_label_1
_geom_angle_atom_site_label_2
_geom_angle_atom_site_label_3
_geom_angle
_geom_angle_site_symmetry_1
_geom_angle_site_symmetry_3
C7 N1 C6 124.82(14) . .
C7 N1 C8 118.03(15) . .
C6 N1 C8 117.14(16) . .
C21 N2 C20 125.06(12) . .
C21 N2 C22 117.16(13) . .
C20 N2 C22 117.77(13) . .
C2 C1 C5 120.42(15) . 2_676
C2 C1 H1 117.8(10) . .
C5 C1 H1 121.8(10) 2_676 .
C1 C2 C3 119.81(14) . .
C1 C2 C6 120.53(14) . .
C3 C2 C6 119.66(13) . .
C4 C3 C2 121.24(14) . .
C4 C3 C3 119.08(17) . 2_676
C2 C3 C3 119.68(16) . 2_676
C5 C4 C3 120.33(15) . .
C5 C4 C7 120.21(14) . .
C3 C4 C7 119.46(14) . .
C4 C5 C1 120.68(14) . 2_676
C4 C5 H5 119.8(10) . .
C1 C5 H5 119.6(10) 2_676 .
O1 C6 N1 120.74(16) . .
O1 C6 C2 122.03(15) . .
N1 C6 C2 117.22(14) . .
O2 C7 N1 121.02(15) . .
O2 C7 C4 121.41(16) . .
N1 C7 C4 117.57(13) . .
N1 C8 C9 112.38(13) . .
N1 C8 H8A 101.9(12) . .
C9 C8 H8A 109.7(12) . .
N1 C8 H8B 106.3(12) . .
C9 C8 H8B 109.8(12) . .
H8A C8 H8B 116.6(18) . .
C14 C9 C10 118.2(2) . .
C14 C9 C8 120.91(19) . .
C10 C9 C8 120.8(2) . .
C9 C10 C11 120.5(3) . .
C9 C10 H10 114.7(14) . .
C11 C10 H10 124.8(14) . .
C12 C11 C10 120.4(3) . .
C12 C11 H11 119.0(18) . .
C10 C11 H11 120.6(18) . .
C13 C12 C11 119.6(2) . .
C13 C12 H12 119.4(15) . .
C11 C12 H12 121.1(15) . .
C12 C13 C14 120.1(3) . .
C12 C13 H13 123.2(18) . .
C14 C13 H13 116.6(18) . .
C9 C14 C13 121.2(2) . .
C9 C14 H14 120.3(15) . .
C13 C14 H14 118.5(15) . .
C16 C15 C19 120.35(14) . 2_776
C16 C15 H15 120.4(10) . .
C19 C15 H15 119.2(10) 2_776 .
C15 C16 C17 120.55(13) . .
C15 C16 C20 119.91(13) . .
C17 C16 C20 119.54(13) . .
C18 C17 C16 121.62(13) . .
C18 C17 C17 119.34(15) . 2_776
C16 C17 C17 119.04(15) . 2_776
C19 C18 C17 120.30(13) . .
C19 C18 C21 120.18(12) . .
C17 C18 C21 119.52(13) . .
C18 C19 C15 120.42(14) . 2_776
C18 C19 H19 117.2(10) . .
C15 C19 H19 122.3(10) 2_776 .
O3 C20 N2 120.76(14) . .
O3 C20 C16 122.20(14) . .
N2 C20 C16 117.04(12) . .
O4 C21 N2 120.19(14) . .
O4 C21 C18 122.60(14) . .
N2 C21 C18 117.21(12) . .
N2 C22 C23 114.53(13) . .
N2 C22 H22A 106.8(11) . .
C23 C22 H22A 110.8(10) . .
N2 C22 H22B 106.3(11) . .
C23 C22 H22B 107.8(11) . .
H22A C22 H22B 110.6(15) . .
C28 C23 C24 118.43(15) . .
C28 C23 C22 123.19(13) . .
C24 C23 C22 118.36(15) . .
C25 C24 C23 120.66(19) . .
C25 C24 H24 121.1(12) . .
C23 C24 H24 118.3(12) . .
C26 C25 C24 120.26(18) . .
C26 C25 H25 120.4(14) . .
C24 C25 H25 119.3(14) . .
C25 C26 C27 119.93(18) . .
C25 C26 H26 118.5(14) . .
C27 C26 H26 121.5(14) . .
C26 C27 C28 120.1(2) . .
C26 C27 H27 120.5(12) . .
C28 C27 H27 119.4(12) . .
C27 C28 C23 120.62(16) . .
C27 C28 H28 118.5(9) . .
C23 C28 H28 120.9(9) . .

loop_
_geom_bond_atom_site_label_1
_geom_bond_atom_site_label_2
_geom_bond_distance
_geom_bond_site_symmetry_2
N1 C7 1.391(2) .
N1 C6 1.396(2) .
N1 C8 1.490(2) .
N2 C21 1.3982(19) .
N2 C20 1.3983(19) .
N2 C22 1.4809(19) .
O1 C6 1.220(2) .
O2 C7 1.2154(19) .
O3 C20 1.2099(18) .
O4 C21 1.2167(17) .
C1 C2 1.383(2) .
C1 C5 1.399(2) 2_676
C1 H1 0.985(17) .
C2 C3 1.413(2) .
C2 C6 1.479(2) .
C3 C4 1.411(2) .
C3 C3 1.416(3) 2_676
C4 C5 1.374(2) .
C4 C7 1.479(2) .
C5 C1 1.399(2) 2_676
C5 H5 0.953(18) .
C8 C9 1.507(2) .
C8 H8A 1.00(2) .
C8 H8B 1.02(2) .
C9 C14 1.369(3) .
C9 C10 1.380(3) .
C10 C11 1.381(3) .
C10 H10 0.95(2) .
C11 C12 1.371(4) .
C11 H11 0.95(3) .
C12 C13 1.358(4) .
C12 H12 0.96(3) .
C13 C14 1.384(3) .
C13 H13 1.02(3) .
C14 H14 0.94(2) .
C15 C16 1.374(2) .
C15 C19 1.407(2) 2_776
C15 H15 0.969(17) .
C16 C17 1.4116(19) .
C16 C20 1.487(2) .
C17 C18 1.4104(19) .
C17 C17 1.422(3) 2_776
C18 C19 1.377(2) .
C18 C21 1.485(2) .
C19 C15 1.407(2) 2_776
C19 H19 0.986(17) .
C22 C23 1.508(2) .
C22 H22A 0.967(19) .
C22 H22B 1.05(2) .
C23 C28 1.384(2) .
C23 C24 1.385(2) .
C24 C25 1.379(3) .
C24 H24 0.97(2) .
C25 C26 1.370(3) .
C25 H25 0.94(2) .
C26 C27 1.371(3) .
C26 H26 0.97(2) .
C27 C28 1.384(2) .
C27 H27 1.01(2) .
C28 H28 0.984(18) .
